data_4003627
loop_
_publ_author_name
'Stolte, Matthias'
'Schembri, Tim'
'S\"u\&s, Jasmin'
'Schmidt, David'
'Krause, Ana-Maria'
'Vysotsky, Myroslav O.'
'W\"urthner, Frank'

_publ_section_title
;
 1-Mono- and 1,7-Disubstituted Perylene Bisimide Dyes with Voluminous
 Groups at Bay Positions: In Search for Highly Effective Solid-State
 Fluorescence Materials
;
_journal_name_full 'Chemistry of Materials'
_journal_paper_doi 10.1021/acs.chemmater.0c02115
_journal_year 2020
_chemical_formula_moiety 'C69 H56 N2 O5, C H2 Cl2'
_chemical_formula_sum 'C70 H58 Cl2 N2 O5'
_chemical_formula_weight 1078.08
_space_group_crystal_system triclinic
_space_group_IT_number 2
_space_group_name_Hall '-P 1'
_space_group_name_H-M_alt 'P -1'
_atom_sites_solution_hydrogens geom
_audit_creation_method SHELXL-2014/7
_cell_angle_alpha 72.281(3)
_cell_angle_beta 70.244(3)
_cell_angle_gamma 87.080(3)
_cell_formula_units_Z 2
_cell_length_a 12.0932(7)
_cell_length_b 14.5751(9)
_cell_length_c 17.0408(10)
_cell_measurement_reflns_used 9968
_cell_measurement_temperature 100(2)
_cell_measurement_theta_max 72.18
_cell_measurement_theta_min 2.89
_cell_volume 2688.2(3)
_computing_cell_refinement 'Bruker SAINT'
_computing_data_collection 'Bruker APEX2'
_computing_data_reduction 'Bruker SAINT'
_computing_molecular_graphics 'Bruker SHELXTL'
_computing_publication_material 'Bruker SHELXTL'
_computing_structure_refinement 'SHELXL-2014/7 (Sheldrick, 2014)'
_computing_structure_solution 'SHELXS-97 (Sheldrick 2008)'
_diffrn_ambient_temperature 100(2)
_diffrn_measured_fraction_theta_full 0.997
_diffrn_measured_fraction_theta_max 0.994
_diffrn_measurement_device_type Bruker-Kappa-D8Quest_Photon100
_diffrn_measurement_method omega_and_phi_scan
_diffrn_radiation_type CuK\a
_diffrn_radiation_wavelength 1.54178
_diffrn_reflns_av_R_equivalents 0.0376
_diffrn_reflns_av_unetI/netI 0.0274
_diffrn_reflns_Laue_measured_fraction_full 0.997
_diffrn_reflns_Laue_measured_fraction_max 0.994
_diffrn_reflns_limit_h_max 14
_diffrn_reflns_limit_h_min -14
_diffrn_reflns_limit_k_max 17
_diffrn_reflns_limit_k_min -18
_diffrn_reflns_limit_l_max 19
_diffrn_reflns_limit_l_min -21
_diffrn_reflns_number 53419
_diffrn_reflns_point_group_measured_fraction_full 0.997
_diffrn_reflns_point_group_measured_fraction_max 0.994
_diffrn_reflns_theta_full 67.679
_diffrn_reflns_theta_max 72.267
_diffrn_reflns_theta_min 2.894
_diffrn_source Cu/K(alpha)_ImuS_Microsource
_exptl_absorpt_coefficient_mu 1.538
_exptl_absorpt_correction_T_max 0.7536
_exptl_absorpt_correction_T_min 0.6660
_exptl_absorpt_correction_type multi-scan
_exptl_absorpt_process_details Bruker-SADABS
_exptl_crystal_colour orange
_exptl_crystal_density_diffrn 1.332
_exptl_crystal_description block
_exptl_crystal_F_000 1132
_exptl_crystal_size_max 0.242
_exptl_crystal_size_mid 0.175
_exptl_crystal_size_min 0.089
_refine_diff_density_max 0.701
_refine_diff_density_min -0.428
_refine_diff_density_rms 0.056
_refine_ls_extinction_method none
_refine_ls_goodness_of_fit_ref 1.027
_refine_ls_hydrogen_treatment constr
_refine_ls_matrix_type full
_refine_ls_number_parameters 713
_refine_ls_number_reflns 10543
_refine_ls_number_restraints 0
_refine_ls_restrained_S_all 1.027
_refine_ls_R_factor_all 0.0520
_refine_ls_R_factor_gt 0.0452
_refine_ls_shift/su_max 0.001
_refine_ls_shift/su_mean 0.000
_refine_ls_structure_factor_coef Fsqd
_refine_ls_weighting_details 'w=1/[\s^2^(Fo^2^)+(0.0682P)^2^+1.5041P] where P=(Fo^2^+2Fc^2^)/3'
_refine_ls_weighting_scheme calc
_refine_ls_wR_factor_gt 0.1203
_refine_ls_wR_factor_ref 0.1259
_reflns_Friedel_coverage 0.000
_reflns_number_gt 9185
_reflns_number_total 10543
_reflns_threshold_expression 'I > 2\s(I)'
_cod_data_source_file cm0c02115_si_004.cif
_cod_data_source_block 293_JSBA05NP_fertig
_cod_database_code 4003627
_shelx_shelxl_version_number 2014/7
_shelx_space_group_comment
;
The symmetry employed for this shelxl refinement is uniquely defined
by the following loop, which should always be used as a source of
symmetry information in preference to the above space-group names.
They are only intended as comments.
;

loop_
_space_group_symop_operation_xyz
'x, y, z'
'-x, -y, -z'

loop_
_atom_site_label
_atom_site_type_symbol
_atom_site_fract_x
_atom_site_fract_y
_atom_site_fract_z
_atom_site_U_iso_or_equiv
_atom_site_adp_type
_atom_site_occupancy
_atom_site_site_symmetry_order
_atom_site_calc_flag
_atom_site_refinement_flags_posn
_atom_site_refinement_flags_adp
_atom_site_refinement_flags_occupancy
_atom_site_disorder_assembly
_atom_site_disorder_group
Cl1 Cl 0.54675(5) 0.85444(4) 0.43365(4) 0.04909(15) Uani 1 1 d . . . . .
Cl2 Cl 0.60332(5) 1.06138(4) 0.36198(4) 0.04392(13) Uani 1 1 d . . . . .
O1 O 0.22652(11) 0.04727(8) 0.48352(9) 0.0316(3) Uani 1 1 d . . . . .
O2 O 0.72664(10) 0.76490(8) 0.06161(8) 0.0256(3) Uani 1 1 d . . . . .
O3 O 0.45663(11) 0.91717(8) 0.23160(8) 0.0293(3) Uani 1 1 d . . . . .
O4 O -0.01067(12) 0.19604(9) 0.67356(8) 0.0338(3) Uani 1 1 d . . . . .
O5 O 0.59597(9) 0.41471(7) 0.18904(7) 0.0182(2) Uani 1 1 d . . . . .
N1 N 0.11355(13) 0.11829(10) 0.58403(9) 0.0253(3) Uani 1 1 d . . . . .
N2 N 0.58989(12) 0.84441(9) 0.14212(9) 0.0217(3) Uani 1 1 d . . . . .
C1 C 0.19950(14) 0.12062(12) 0.50394(11) 0.0239(3) Uani 1 1 d . . . . .
C2 C 0.25740(14) 0.21558(11) 0.44516(11) 0.0214(3) Uani 1 1 d . . . . .
C3 C 0.34187(14) 0.22127(11) 0.36563(11) 0.0240(3) Uani 1 1 d . . . . .
H3 H 0.3593 0.1648 0.3480 0.029 Uiso 1 1 calc R U . . .
C4 C 0.40244(14) 0.30887(11) 0.31037(11) 0.0226(3) Uani 1 1 d . . . . .
H4 H 0.4599 0.3108 0.2556 0.027 Uiso 1 1 calc R U . . .
C5 C 0.38063(13) 0.39382(11) 0.33361(10) 0.0183(3) Uani 1 1 d . . . . .
C6 C 0.44609(13) 0.48652(11) 0.27949(10) 0.0173(3) Uani 1 1 d . . . . .
C7 C 0.55063(13) 0.49640(10) 0.20861(10) 0.0171(3) Uani 1 1 d . . . . .
C8 C 0.61014(13) 0.58574(11) 0.15715(10) 0.0182(3) Uani 1 1 d . . . . .
H8 H 0.6801 0.5892 0.1089 0.022 Uiso 1 1 calc R U . . .
C9 C 0.56765(13) 0.66834(11) 0.17621(10) 0.0185(3) Uani 1 1 d . . . . .
C10 C 0.63521(14) 0.76117(11) 0.12165(10) 0.0204(3) Uani 1 1 d . . . . .
C11 C 0.48970(14) 0.84301(11) 0.21400(11) 0.0222(3) Uani 1 1 d . . . . .
C12 C 0.42564(14) 0.74858(11) 0.26882(11) 0.0209(3) Uani 1 1 d . . . . .
C13 C 0.32836(15) 0.74400(12) 0.34157(11) 0.0259(4) Uani 1 1 d . . . . .
H13 H 0.3004 0.8015 0.3548 0.031 Uiso 1 1 calc R U . . .
C14 C 0.27079(15) 0.65517(12) 0.39584(11) 0.0258(3) Uani 1 1 d . . . . .
H14 H 0.2049 0.6533 0.4464 0.031 Uiso 1 1 calc R U . . .
C15 C 0.30674(13) 0.56910(11) 0.37836(10) 0.0191(3) Uani 1 1 d . . . . .
C16 C 0.24744(13) 0.47581(11) 0.43646(10) 0.0189(3) Uani 1 1 d . . . . .
C17 C 0.15255(14) 0.46750(12) 0.51304(11) 0.0227(3) Uani 1 1 d . . . . .
H17 H 0.1255 0.5242 0.5282 0.027 Uiso 1 1 calc R U . . .
C18 C 0.09619(15) 0.37886(12) 0.56791(11) 0.0237(3) Uani 1 1 d . . . . .
H18 H 0.0322 0.3758 0.6199 0.028 Uiso 1 1 calc R U . . .
C19 C 0.13273(14) 0.29525(11) 0.54722(10) 0.0211(3) Uani 1 1 d . . . . .
C20 C 0.07184(15) 0.20140(12) 0.60710(11) 0.0244(3) Uani 1 1 d . . . . .
C21 C 0.22642(13) 0.30046(11) 0.46918(10) 0.0196(3) Uani 1 1 d . . . . .
C22 C 0.28614(13) 0.39068(11) 0.41319(10) 0.0180(3) Uani 1 1 d . . . . .
C23 C 0.40504(13) 0.57241(11) 0.30156(10) 0.0175(3) Uani 1 1 d . . . . .
C24 C 0.46526(13) 0.66328(11) 0.24845(10) 0.0179(3) Uani 1 1 d . . . . .
C31 C 0.06156(16) 0.02102(12) 0.64426(12) 0.0298(4) Uani 1 1 d . . . . .
H31 H 0.1103 -0.0260 0.6171 0.036 Uiso 1 1 calc R U . . .
C32 C 0.07502(18) -0.00069(15) 0.73304(13) 0.0379(4) Uani 1 1 d . . . . .
H32A H 0.0277 0.0429 0.7645 0.045 Uiso 1 1 calc R U . . .
H32B H 0.1585 0.0101 0.7258 0.045 Uiso 1 1 calc R U . . .
C33 C 0.03317(19) -0.10627(15) 0.78610(14) 0.0411(5) Uani 1 1 d . . . . .
H33A H 0.0857 -0.1496 0.7573 0.049 Uiso 1 1 calc R U . . .
H33B H 0.0375 -0.1198 0.8455 0.049 Uiso 1 1 calc R U . . .
C34 C -0.0927(2) -0.12623(16) 0.79307(14) 0.0444(5) Uani 1 1 d . . . . .
H34A H -0.1164 -0.1952 0.8252 0.053 Uiso 1 1 calc R U . . .
H34B H -0.1460 -0.0874 0.8270 0.053 Uiso 1 1 calc R U . . .
C35 C -0.10605(17) -0.10220(13) 0.70379(12) 0.0341(4) Uani 1 1 d . . . . .
H35A H -0.1900 -0.1113 0.7113 0.041 Uiso 1 1 calc R U . . .
H35B H -0.0612 -0.1471 0.6729 0.041 Uiso 1 1 calc R U . . .
C36 C -0.06198(17) 0.00144(13) 0.64824(12) 0.0329(4) Uani 1 1 d . . . . .
H36A H -0.0630 0.0122 0.5883 0.040 Uiso 1 1 calc R U . . .
H36B H -0.1150 0.0467 0.6738 0.040 Uiso 1 1 calc R U . . .
C41 C 0.65408(14) 0.93959(11) 0.08668(11) 0.0251(3) Uani 1 1 d . . . . .
H41 H 0.6057 0.9897 0.1093 0.030 Uiso 1 1 calc R U . . .
C42 C 0.77375(16) 0.94814(13) 0.09658(13) 0.0325(4) Uani 1 1 d . . . . .
H42A H 0.8247 0.8987 0.0763 0.039 Uiso 1 1 calc R U . . .
H42B H 0.7634 0.9367 0.1590 0.039 Uiso 1 1 calc R U . . .
C43 C 0.83243(17) 1.04905(13) 0.04260(14) 0.0374(5) Uani 1 1 d . . . . .
H43A H 0.7866 1.0974 0.0683 0.045 Uiso 1 1 calc R U . . .
H43B H 0.9126 1.0520 0.0454 0.045 Uiso 1 1 calc R U . . .
C44 C 0.84033(17) 1.07405(13) -0.05268(14) 0.0389(5) Uani 1 1 d . . . . .
H44A H 0.8932 1.0301 -0.0803 0.047 Uiso 1 1 calc R U . . .
H44B H 0.8745 1.1408 -0.0844 0.047 Uiso 1 1 calc R U . . .
C45 C 0.71938(17) 1.06535(12) -0.06033(14) 0.0350(4) Uani 1 1 d . . . . .
H45A H 0.7275 1.0794 -0.1227 0.042 Uiso 1 1 calc R U . . .
H45B H 0.6682 1.1130 -0.0372 0.042 Uiso 1 1 calc R U . . .
C46 C 0.66294(15) 0.96311(12) -0.00874(12) 0.0276(4) Uani 1 1 d . . . . .
H46A H 0.5834 0.9587 -0.0123 0.033 Uiso 1 1 calc R U . . .
H46B H 0.7112 0.9158 -0.0346 0.033 Uiso 1 1 calc R U . . .
C51 C 0.71759(13) 0.41138(10) 0.14949(10) 0.0172(3) Uani 1 1 d . . . . .
C52 C 0.79308(13) 0.40667(10) 0.19682(10) 0.0180(3) Uani 1 1 d . . . . .
C53 C 0.91112(13) 0.39196(11) 0.15653(10) 0.0197(3) Uani 1 1 d . . . . .
H53 H 0.9648 0.3894 0.1868 0.024 Uiso 1 1 calc R U . . .
C54 C 0.95237(13) 0.38100(11) 0.07349(10) 0.0194(3) Uani 1 1 d . . . . .
C55 C 0.87323(14) 0.38564(10) 0.02917(10) 0.0188(3) Uani 1 1 d . . . . .
H55 H 0.9008 0.3782 -0.0276 0.023 Uiso 1 1 calc R U . . .
C56 C 0.75523(13) 0.40091(10) 0.06585(10) 0.0180(3) Uani 1 1 d . . . . .
C57 C 1.07900(14) 0.36273(12) 0.03128(11) 0.0234(3) Uani 1 1 d . . . . .
H57A H 1.1104 0.4091 -0.0275 0.035 Uiso 1 1 calc R U . . .
H57B H 1.0842 0.2970 0.0270 0.035 Uiso 1 1 calc R U . . .
H57C H 1.1249 0.3702 0.0668 0.035 Uiso 1 1 calc R U . . .
C58 C 0.74485(13) 0.41478(11) 0.28971(10) 0.0195(3) Uani 1 1 d . . . . .
H58 H 0.6598 0.3923 0.3135 0.023 Uiso 1 1 calc R U . . .
C59 C 0.66468(13) 0.40217(10) 0.02141(10) 0.0182(3) Uani 1 1 d . . . . .
H59 H 0.6154 0.4581 0.0292 0.022 Uiso 1 1 calc R U . . .
C61 C 0.80325(14) 0.34721(11) 0.34978(10) 0.0199(3) Uani 1 1 d . . . . .
C62 C 0.90869(14) 0.37391(12) 0.35462(10) 0.0223(3) Uani 1 1 d . . . . .
H62 H 0.9447 0.4365 0.3211 0.027 Uiso 1 1 calc R U . . .
C63 C 0.96225(15) 0.30999(13) 0.40810(11) 0.0273(4) Uani 1 1 d . . . . .
H63 H 1.0348 0.3289 0.4105 0.033 Uiso 1 1 calc R U . . .
C64 C 0.91040(17) 0.21946(13) 0.45753(11) 0.0308(4) Uani 1 1 d . . . . .
H64 H 0.9470 0.1760 0.4941 0.037 Uiso 1 1 calc R U . . .
C65 C 0.80482(17) 0.19196(12) 0.45386(12) 0.0309(4) Uani 1 1 d . . . . .
H65 H 0.7686 0.1296 0.4881 0.037 Uiso 1 1 calc R U . . .
C66 C 0.75173(16) 0.25547(12) 0.40008(11) 0.0267(4) Uani 1 1 d . . . . .
H66 H 0.6795 0.2361 0.3976 0.032 Uiso 1 1 calc R U . . .
C71 C 0.74885(14) 0.51841(11) 0.29227(10) 0.0207(3) Uani 1 1 d . . . . .
C72 C 0.83693(15) 0.58757(12) 0.23231(11) 0.0244(3) Uani 1 1 d . . . . .
H72 H 0.8991 0.5704 0.1884 0.029 Uiso 1 1 calc R U . . .
C73 C 0.83437(17) 0.68161(13) 0.23633(12) 0.0300(4) Uani 1 1 d . . . . .
H73 H 0.8951 0.7281 0.1955 0.036 Uiso 1 1 calc R U . . .
C74 C 0.74366(18) 0.70777(13) 0.29962(13) 0.0328(4) Uani 1 1 d . . . . .
H74 H 0.7409 0.7725 0.3010 0.039 Uiso 1 1 calc R U . . .
C75 C 0.65701(17) 0.63925(13) 0.36093(13) 0.0311(4) Uani 1 1 d . . . . .
H75 H 0.5958 0.6567 0.4052 0.037 Uiso 1 1 calc R U . . .
C76 C 0.65958(15) 0.54466(13) 0.35768(11) 0.0252(3) Uani 1 1 d . . . . .
H76 H 0.6003 0.4978 0.4001 0.030 Uiso 1 1 calc R U . . .
C81 C 0.72239(13) 0.42038(11) -0.07667(10) 0.0197(3) Uani 1 1 d . . . . .
C82 C 0.74415(14) 0.51484(11) -0.13273(11) 0.0232(3) Uani 1 1 d . . . . .
H82 H 0.7174 0.5668 -0.1097 0.028 Uiso 1 1 calc R U . . .
C83 C 0.80404(15) 0.53365(13) -0.22108(12) 0.0275(4) Uani 1 1 d . . . . .
H83 H 0.8190 0.5984 -0.2584 0.033 Uiso 1 1 calc R U . . .
C84 C 0.84263(15) 0.45841(14) -0.25581(11) 0.0279(4) Uani 1 1 d . . . . .
H84 H 0.8843 0.4717 -0.3167 0.033 Uiso 1 1 calc R U . . .
C85 C 0.82008(15) 0.36342(13) -0.20119(11) 0.0268(4) Uani 1 1 d . . . . .
H85 H 0.8458 0.3115 -0.2246 0.032 Uiso 1 1 calc R U . . .
C86 C 0.75970(15) 0.34529(12) -0.11231(11) 0.0244(3) Uani 1 1 d . . . . .
H86 H 0.7435 0.2805 -0.0751 0.029 Uiso 1 1 calc R U . . .
C91 C 0.58152(13) 0.31190(11) 0.06518(10) 0.0192(3) Uani 1 1 d . . . . .
C92 C 0.47908(15) 0.31183(12) 0.04529(11) 0.0256(3) Uani 1 1 d . . . . .
H92 H 0.4631 0.3673 0.0048 0.031 Uiso 1 1 calc R U . . .
C93 C 0.39994(16) 0.23212(13) 0.08364(13) 0.0308(4) Uani 1 1 d . . . . .
H93 H 0.3298 0.2336 0.0699 0.037 Uiso 1 1 calc R U . . .
C94 C 0.42304(16) 0.15037(13) 0.14195(12) 0.0292(4) Uani 1 1 d . . . . .
H94 H 0.3692 0.0955 0.1681 0.035 Uiso 1 1 calc R U . . .
C95 C 0.52458(15) 0.14919(12) 0.16179(11) 0.0254(3) Uani 1 1 d . . . . .
H95 H 0.5408 0.0931 0.2016 0.031 Uiso 1 1 calc R U . . .
C96 C 0.60367(14) 0.22972(11) 0.12390(10) 0.0219(3) Uani 1 1 d . . . . .
H96 H 0.6732 0.2283 0.1384 0.026 Uiso 1 1 calc R U . . .
C101 C 0.49248(17) 0.96842(14) 0.39733(13) 0.0344(4) Uani 1 1 d . . . . .
H10A H 0.4246 0.9788 0.4456 0.041 Uiso 1 1 calc R U . . .
H10B H 0.4649 0.9705 0.3484 0.041 Uiso 1 1 calc R U . . .

loop_
_atom_site_aniso_label
_atom_site_aniso_U_11
_atom_site_aniso_U_22
_atom_site_aniso_U_33
_atom_site_aniso_U_23
_atom_site_aniso_U_13
_atom_site_aniso_U_12
Cl1 0.0483(3) 0.0366(3) 0.0606(3) -0.0157(2) -0.0166(3) 0.0099(2)
Cl2 0.0493(3) 0.0402(3) 0.0503(3) -0.0186(2) -0.0224(2) -0.0002(2)
O1 0.0353(7) 0.0160(6) 0.0383(7) -0.0083(5) -0.0056(5) -0.0019(5)
O2 0.0223(6) 0.0181(5) 0.0306(6) -0.0075(5) -0.0014(5) 0.0005(4)
O3 0.0342(7) 0.0159(5) 0.0330(7) -0.0120(5) -0.0011(5) -0.0002(5)
O4 0.0351(7) 0.0279(6) 0.0296(7) -0.0082(5) 0.0008(5) -0.0070(5)
O5 0.0165(5) 0.0158(5) 0.0243(5) -0.0119(4) -0.0042(4) 0.0012(4)
N1 0.0284(7) 0.0172(7) 0.0276(7) -0.0033(6) -0.0084(6) -0.0034(5)
N2 0.0219(7) 0.0133(6) 0.0279(7) -0.0084(5) -0.0038(5) -0.0006(5)
C1 0.0223(8) 0.0205(8) 0.0291(9) -0.0071(7) -0.0095(7) 0.0002(6)
C2 0.0211(7) 0.0160(7) 0.0285(8) -0.0069(6) -0.0098(6) 0.0003(6)
C3 0.0235(8) 0.0164(7) 0.0325(9) -0.0116(7) -0.0066(7) 0.0013(6)
C4 0.0210(7) 0.0186(7) 0.0274(8) -0.0108(6) -0.0037(6) -0.0002(6)
C5 0.0173(7) 0.0167(7) 0.0230(8) -0.0086(6) -0.0073(6) 0.0015(6)
C6 0.0175(7) 0.0174(7) 0.0207(7) -0.0094(6) -0.0080(6) 0.0018(6)
C7 0.0192(7) 0.0147(7) 0.0224(7) -0.0107(6) -0.0092(6) 0.0030(5)
C8 0.0166(7) 0.0191(7) 0.0200(7) -0.0088(6) -0.0051(6) 0.0016(6)
C9 0.0197(7) 0.0155(7) 0.0223(8) -0.0082(6) -0.0077(6) 0.0013(6)
C10 0.0205(7) 0.0166(7) 0.0244(8) -0.0084(6) -0.0060(6) 0.0019(6)
C11 0.0242(8) 0.0181(7) 0.0259(8) -0.0103(6) -0.0072(6) 0.0012(6)
C12 0.0225(8) 0.0164(7) 0.0249(8) -0.0092(6) -0.0068(6) 0.0004(6)
C13 0.0295(9) 0.0179(8) 0.0293(9) -0.0134(7) -0.0034(7) 0.0027(6)
C14 0.0259(8) 0.0210(8) 0.0260(8) -0.0114(7) 0.0007(7) -0.0003(6)
C15 0.0200(7) 0.0175(7) 0.0218(8) -0.0094(6) -0.0064(6) 0.0010(6)
C16 0.0196(7) 0.0192(7) 0.0205(7) -0.0086(6) -0.0076(6) 0.0009(6)
C17 0.0257(8) 0.0204(8) 0.0229(8) -0.0110(6) -0.0057(6) 0.0015(6)
C18 0.0244(8) 0.0245(8) 0.0209(8) -0.0095(6) -0.0033(6) -0.0019(6)
C19 0.0217(8) 0.0204(8) 0.0225(8) -0.0070(6) -0.0082(6) -0.0014(6)
C20 0.0256(8) 0.0229(8) 0.0233(8) -0.0058(7) -0.0069(7) -0.0035(6)
C21 0.0191(7) 0.0195(7) 0.0226(8) -0.0074(6) -0.0092(6) 0.0006(6)
C22 0.0180(7) 0.0177(7) 0.0207(7) -0.0073(6) -0.0081(6) 0.0009(6)
C23 0.0180(7) 0.0163(7) 0.0213(7) -0.0088(6) -0.0078(6) 0.0014(6)
C24 0.0184(7) 0.0168(7) 0.0215(7) -0.0090(6) -0.0076(6) 0.0016(6)
C31 0.0349(9) 0.0194(8) 0.0284(9) -0.0020(7) -0.0063(7) -0.0048(7)
C32 0.0369(10) 0.0381(11) 0.0323(10) 0.0002(8) -0.0121(8) -0.0073(8)
C33 0.0464(12) 0.0333(10) 0.0317(10) 0.0036(8) -0.0100(9) -0.0016(8)
C34 0.0466(12) 0.0356(11) 0.0349(11) -0.0014(9) -0.0007(9) -0.0087(9)
C35 0.0357(10) 0.0258(9) 0.0327(10) -0.0079(8) -0.0008(8) -0.0101(7)
C36 0.0383(10) 0.0270(9) 0.0305(9) -0.0035(7) -0.0109(8) -0.0095(7)
C41 0.0235(8) 0.0142(7) 0.0334(9) -0.0099(7) -0.0018(7) -0.0019(6)
C42 0.0318(9) 0.0258(9) 0.0400(10) -0.0118(8) -0.0097(8) -0.0055(7)
C43 0.0280(9) 0.0248(9) 0.0573(13) -0.0187(9) -0.0053(9) -0.0058(7)
C44 0.0308(10) 0.0188(8) 0.0511(12) -0.0063(8) 0.0029(8) -0.0043(7)
C45 0.0349(10) 0.0170(8) 0.0423(11) -0.0038(7) -0.0040(8) -0.0003(7)
C46 0.0283(9) 0.0165(8) 0.0338(9) -0.0059(7) -0.0068(7) -0.0003(6)
C51 0.0170(7) 0.0115(6) 0.0225(7) -0.0077(6) -0.0039(6) 0.0004(5)
C52 0.0220(7) 0.0128(7) 0.0202(7) -0.0075(6) -0.0060(6) 0.0004(5)
C53 0.0204(7) 0.0173(7) 0.0226(8) -0.0065(6) -0.0081(6) 0.0001(6)
C54 0.0195(7) 0.0143(7) 0.0226(8) -0.0061(6) -0.0047(6) 0.0012(5)
C55 0.0225(7) 0.0150(7) 0.0182(7) -0.0070(6) -0.0044(6) 0.0010(6)
C56 0.0225(7) 0.0113(6) 0.0206(7) -0.0054(6) -0.0070(6) 0.0001(5)
C57 0.0214(8) 0.0249(8) 0.0230(8) -0.0090(6) -0.0052(6) 0.0039(6)
C58 0.0190(7) 0.0198(7) 0.0206(7) -0.0094(6) -0.0048(6) -0.0002(6)
C59 0.0203(7) 0.0142(7) 0.0217(8) -0.0081(6) -0.0069(6) 0.0024(6)
C61 0.0234(8) 0.0200(7) 0.0171(7) -0.0099(6) -0.0042(6) 0.0022(6)
C62 0.0254(8) 0.0202(7) 0.0206(8) -0.0071(6) -0.0060(6) 0.0009(6)
C63 0.0267(8) 0.0347(9) 0.0235(8) -0.0135(7) -0.0089(7) 0.0078(7)
C64 0.0424(10) 0.0277(9) 0.0224(8) -0.0097(7) -0.0113(7) 0.0150(8)
C65 0.0460(11) 0.0164(8) 0.0250(9) -0.0067(7) -0.0049(8) 0.0010(7)
C66 0.0323(9) 0.0210(8) 0.0268(8) -0.0119(7) -0.0053(7) -0.0028(7)
C71 0.0247(8) 0.0211(8) 0.0233(8) -0.0117(6) -0.0131(6) 0.0054(6)
C72 0.0283(8) 0.0226(8) 0.0270(8) -0.0109(7) -0.0126(7) 0.0026(6)
C73 0.0390(10) 0.0221(8) 0.0354(10) -0.0087(7) -0.0205(8) 0.0000(7)
C74 0.0463(11) 0.0236(8) 0.0450(11) -0.0202(8) -0.0287(9) 0.0116(8)
C75 0.0363(10) 0.0339(9) 0.0374(10) -0.0245(8) -0.0198(8) 0.0138(8)
C76 0.0258(8) 0.0286(9) 0.0271(8) -0.0153(7) -0.0111(7) 0.0062(7)
C81 0.0193(7) 0.0210(7) 0.0212(8) -0.0074(6) -0.0085(6) -0.0004(6)
C82 0.0231(8) 0.0194(8) 0.0284(8) -0.0069(6) -0.0108(7) 0.0011(6)
C83 0.0254(8) 0.0267(8) 0.0276(9) -0.0016(7) -0.0110(7) -0.0018(7)
C84 0.0232(8) 0.0405(10) 0.0206(8) -0.0094(7) -0.0076(6) -0.0025(7)
C85 0.0258(8) 0.0341(9) 0.0252(8) -0.0157(7) -0.0083(7) -0.0004(7)
C86 0.0286(8) 0.0216(8) 0.0244(8) -0.0096(7) -0.0083(7) -0.0002(6)
C91 0.0209(7) 0.0187(7) 0.0193(7) -0.0111(6) -0.0037(6) 0.0006(6)
C92 0.0256(8) 0.0247(8) 0.0291(9) -0.0104(7) -0.0107(7) 0.0026(6)
C93 0.0242(8) 0.0328(9) 0.0399(10) -0.0170(8) -0.0107(7) -0.0017(7)
C94 0.0292(9) 0.0249(8) 0.0310(9) -0.0137(7) -0.0012(7) -0.0080(7)
C95 0.0352(9) 0.0179(7) 0.0224(8) -0.0088(6) -0.0059(7) -0.0015(6)
C96 0.0261(8) 0.0187(7) 0.0239(8) -0.0106(6) -0.0086(6) 0.0009(6)
C101 0.0343(10) 0.0365(10) 0.0375(10) -0.0177(8) -0.0135(8) 0.0060(8)

loop_
_atom_type_symbol
_atom_type_description
_atom_type_scat_dispersion_real
_atom_type_scat_dispersion_imag
_atom_type_scat_source
C C 0.0181 0.0091 'International Tables Vol C Tables 4.2.6.8 and 6.1.1.4'
H H 0.0000 0.0000 'International Tables Vol C Tables 4.2.6.8 and 6.1.1.4'
N N 0.0311 0.0180 'International Tables Vol C Tables 4.2.6.8 and 6.1.1.4'
O O 0.0492 0.0322 'International Tables Vol C Tables 4.2.6.8 and 6.1.1.4'
Cl Cl 0.3639 0.7018 'International Tables Vol C Tables 4.2.6.8 and 6.1.1.4'

loop_
_geom_angle_atom_site_label_1
_geom_angle_atom_site_label_2
_geom_angle_atom_site_label_3
_geom_angle
_geom_angle_site_symmetry_1
_geom_angle_site_symmetry_3
_geom_angle_publ_flag
C7 O5 C51 119.87(11) . . ?
C1 N1 C20 123.50(14) . . ?
C1 N1 C31 116.38(14) . . ?
C20 N1 C31 120.05(14) . . ?
C11 N2 C10 123.30(13) . . ?
C11 N2 C41 118.01(12) . . ?
C10 N2 C41 118.65(13) . . ?
O1 C1 N1 121.43(15) . . ?
O1 C1 C2 121.09(15) . . ?
N1 C1 C2 117.48(14) . . ?
C3 C2 C21 119.58(14) . . ?
C3 C2 C1 119.42(14) . . ?
C21 C2 C1 121.00(15) . . ?
C2 C3 C4 120.98(15) . . ?
C2 C3 H3 119.5 . . ?
C4 C3 H3 119.5 . . ?
C3 C4 C5 121.66(15) . . ?
C3 C4 H4 119.2 . . ?
C5 C4 H4 119.2 . . ?
C4 C5 C22 117.95(14) . . ?
C4 C5 C6 123.51(14) . . ?
C22 C5 C6 118.50(13) . . ?
C7 C6 C23 116.84(13) . . ?
C7 C6 C5 123.92(13) . . ?
C23 C6 C5 119.18(13) . . ?
O5 C7 C8 118.95(13) . . ?
O5 C7 C6 118.26(13) . . ?
C8 C7 C6 122.79(13) . . ?
C9 C8 C7 120.09(14) . . ?
C9 C8 H8 120.0 . . ?
C7 C8 H8 120.0 . . ?
C8 C9 C24 120.10(14) . . ?
C8 C9 C10 118.38(14) . . ?
C24 C9 C10 121.46(13) . . ?
O2 C10 N2 121.24(14) . . ?
O2 C10 C9 121.43(14) . . ?
N2 C10 C9 117.32(13) . . ?
O3 C11 N2 120.90(14) . . ?
O3 C11 C12 121.07(15) . . ?
N2 C11 C12 118.02(13) . . ?
C13 C12 C24 119.70(14) . . ?
C13 C12 C11 119.67(14) . . ?
C24 C12 C11 120.61(14) . . ?
C12 C13 C14 120.17(15) . . ?
C12 C13 H13 119.9 . . ?
C14 C13 H13 119.9 . . ?
C15 C14 C13 122.15(15) . . ?
C15 C14 H14 118.9 . . ?
C13 C14 H14 118.9 . . ?
C14 C15 C23 118.68(14) . . ?
C14 C15 C16 121.95(14) . . ?
C23 C15 C16 119.37(13) . . ?
C17 C16 C22 118.68(14) . . ?
C17 C16 C15 122.20(14) . . ?
C22 C16 C15 119.11(14) . . ?
C18 C17 C16 122.06(15) . . ?
C18 C17 H17 119.0 . . ?
C16 C17 H17 119.0 . . ?
C19 C18 C17 120.35(15) . . ?
C19 C18 H18 119.8 . . ?
C17 C18 H18 119.8 . . ?
C18 C19 C21 119.56(15) . . ?
C18 C19 C20 119.40(15) . . ?
C21 C19 C20 121.04(14) . . ?
O4 C20 N1 120.96(15) . . ?
O4 C20 C19 121.76(15) . . ?
N1 C20 C19 117.28(14) . . ?
C19 C21 C2 119.19(14) . . ?
C19 C21 C22 120.58(14) . . ?
C2 C21 C22 120.18(14) . . ?
C21 C22 C16 118.74(14) . . ?
C21 C22 C5 119.30(14) . . ?
C16 C22 C5 121.93(14) . . ?
C24 C23 C15 118.44(13) . . ?
C24 C23 C6 120.02(14) . . ?
C15 C23 C6 121.49(14) . . ?
C9 C24 C12 119.17(14) . . ?
C9 C24 C23 120.01(14) . . ?
C12 C24 C23 120.79(14) . . ?
N1 C31 C36 112.96(15) . . ?
N1 C31 C32 112.98(15) . . ?
C36 C31 C32 113.95(15) . . ?
N1 C31 H31 105.3 . . ?
C36 C31 H31 105.3 . . ?
C32 C31 H31 105.3 . . ?
C31 C32 C33 109.17(17) . . ?
C31 C32 H32A 109.8 . . ?
C33 C32 H32A 109.8 . . ?
C31 C32 H32B 109.8 . . ?
C33 C32 H32B 109.8 . . ?
H32A C32 H32B 108.3 . . ?
C34 C33 C32 110.79(17) . . ?
C34 C33 H33A 109.5 . . ?
C32 C33 H33A 109.5 . . ?
C34 C33 H33B 109.5 . . ?
C32 C33 H33B 109.5 . . ?
H33A C33 H33B 108.1 . . ?
C35 C34 C33 111.92(16) . . ?
C35 C34 H34A 109.2 . . ?
C33 C34 H34A 109.2 . . ?
C35 C34 H34B 109.2 . . ?
C33 C34 H34B 109.2 . . ?
H34A C34 H34B 107.9 . . ?
C34 C35 C36 111.74(16) . . ?
C34 C35 H35A 109.3 . . ?
C36 C35 H35A 109.3 . . ?
C34 C35 H35B 109.3 . . ?
C36 C35 H35B 109.3 . . ?
H35A C35 H35B 107.9 . . ?
C31 C36 C35 110.57(16) . . ?
C31 C36 H36A 109.5 . . ?
C35 C36 H36A 109.5 . . ?
C31 C36 H36B 109.5 . . ?
C35 C36 H36B 109.5 . . ?
H36A C36 H36B 108.1 . . ?
N2 C41 C46 112.46(13) . . ?
N2 C41 C42 112.16(14) . . ?
C46 C41 C42 112.33(14) . . ?
N2 C41 H41 106.5 . . ?
C46 C41 H41 106.5 . . ?
C42 C41 H41 106.5 . . ?
C41 C42 C43 109.92(16) . . ?
C41 C42 H42A 109.7 . . ?
C43 C42 H42A 109.7 . . ?
C41 C42 H42B 109.7 . . ?
C43 C42 H42B 109.7 . . ?
H42A C42 H42B 108.2 . . ?
C44 C43 C42 111.87(16) . . ?
C44 C43 H43A 109.2 . . ?
C42 C43 H43A 109.2 . . ?
C44 C43 H43B 109.2 . . ?
C42 C43 H43B 109.2 . . ?
H43A C43 H43B 107.9 . . ?
C43 C44 C45 111.32(16) . . ?
C43 C44 H44A 109.4 . . ?
C45 C44 H44A 109.4 . . ?
C43 C44 H44B 109.4 . . ?
C45 C44 H44B 109.4 . . ?
H44A C44 H44B 108.0 . . ?
C44 C45 C46 110.17(15) . . ?
C44 C45 H45A 109.6 . . ?
C46 C45 H45A 109.6 . . ?
C44 C45 H45B 109.6 . . ?
C46 C45 H45B 109.6 . . ?
H45A C45 H45B 108.1 . . ?
C41 C46 C45 109.93(15) . . ?
C41 C46 H46A 109.7 . . ?
C45 C46 H46A 109.7 . . ?
C41 C46 H46B 109.7 . . ?
C45 C46 H46B 109.7 . . ?
H46A C46 H46B 108.2 . . ?
C52 C51 C56 122.82(14) . . ?
C52 C51 O5 120.44(13) . . ?
C56 C51 O5 116.25(13) . . ?
C51 C52 C53 117.11(14) . . ?
C51 C52 C58 120.05(13) . . ?
C53 C52 C58 122.82(14) . . ?
C54 C53 C52 122.00(14) . . ?
C54 C53 H53 119.0 . . ?
C52 C53 H53 119.0 . . ?
C53 C54 C55 118.65(14) . . ?
C53 C54 C57 121.80(14) . . ?
C55 C54 C57 119.55(14) . . ?
C56 C55 C54 121.72(14) . . ?
C56 C55 H55 119.1 . . ?
C54 C55 H55 119.1 . . ?
C55 C56 C51 117.68(14) . . ?
C55 C56 C59 123.44(14) . . ?
C51 C56 C59 118.81(13) . . ?
C54 C57 H57A 109.5 . . ?
C54 C57 H57B 109.5 . . ?
H57A C57 H57B 109.5 . . ?
C54 C57 H57C 109.5 . . ?
H57A C57 H57C 109.5 . . ?
H57B C57 H57C 109.5 . . ?
C61 C58 C71 112.01(12) . . ?
C61 C58 C52 111.75(12) . . ?
C71 C58 C52 113.20(13) . . ?
C61 C58 H58 106.4 . . ?
C71 C58 H58 106.4 . . ?
C52 C58 H58 106.4 . . ?
C81 C59 C56 111.83(12) . . ?
C81 C59 C91 112.41(12) . . ?
C56 C59 C91 112.06(12) . . ?
C81 C59 H59 106.7 . . ?
C56 C59 H59 106.7 . . ?
C91 C59 H59 106.7 . . ?
C62 C61 C66 118.57(15) . . ?
C62 C61 C58 121.65(14) . . ?
C66 C61 C58 119.77(14) . . ?
C61 C62 C63 120.70(15) . . ?
C61 C62 H62 119.7 . . ?
C63 C62 H62 119.7 . . ?
C64 C63 C62 120.18(17) . . ?
C64 C63 H63 119.9 . . ?
C62 C63 H63 119.9 . . ?
C63 C64 C65 119.82(16) . . ?
C63 C64 H64 120.1 . . ?
C65 C64 H64 120.1 . . ?
C64 C65 C66 120.03(16) . . ?
C64 C65 H65 120.0 . . ?
C66 C65 H65 120.0 . . ?
C65 C66 C61 120.71(16) . . ?
C65 C66 H66 119.6 . . ?
C61 C66 H66 119.6 . . ?
C72 C71 C76 118.85(15) . . ?
C72 C71 C58 122.91(14) . . ?
C76 C71 C58 118.24(15) . . ?
C73 C72 C71 120.42(16) . . ?
C73 C72 H72 119.8 . . ?
C71 C72 H72 119.8 . . ?
C74 C73 C72 120.36(17) . . ?
C74 C73 H73 119.8 . . ?
C72 C73 H73 119.8 . . ?
C75 C74 C73 119.84(16) . . ?
C75 C74 H74 120.1 . . ?
C73 C74 H74 120.1 . . ?
C74 C75 C76 120.05(17) . . ?
C74 C75 H75 120.0 . . ?
C76 C75 H75 120.0 . . ?
C75 C76 C71 120.43(17) . . ?
C75 C76 H76 119.8 . . ?
C71 C76 H76 119.8 . . ?
C86 C81 C82 118.52(15) . . ?
C86 C81 C59 121.81(14) . . ?
C82 C81 C59 119.59(14) . . ?
C83 C82 C81 120.76(16) . . ?
C83 C82 H82 119.6 . . ?
C81 C82 H82 119.6 . . ?
C82 C83 C84 120.30(16) . . ?
C82 C83 H83 119.8 . . ?
C84 C83 H83 119.8 . . ?
C83 C84 C85 119.86(16) . . ?
C83 C84 H84 120.1 . . ?
C85 C84 H84 120.1 . . ?
C86 C85 C84 119.36(16) . . ?
C86 C85 H85 120.3 . . ?
C84 C85 H85 120.3 . . ?
C85 C86 C81 121.17(16) . . ?
C85 C86 H86 119.4 . . ?
C81 C86 H86 119.4 . . ?
C96 C91 C92 118.49(14) . . ?
C96 C91 C59 122.92(14) . . ?
C92 C91 C59 118.60(14) . . ?
C93 C92 C91 121.06(16) . . ?
C93 C92 H92 119.5 . . ?
C91 C92 H92 119.5 . . ?
C94 C93 C92 119.99(16) . . ?
C94 C93 H93 120.0 . . ?
C92 C93 H93 120.0 . . ?
C95 C94 C93 119.57(15) . . ?
C95 C94 H94 120.2 . . ?
C93 C94 H94 120.2 . . ?
C94 C95 C96 120.46(16) . . ?
C94 C95 H95 119.8 . . ?
C96 C95 H95 119.8 . . ?
C91 C96 C95 120.43(15) . . ?
C91 C96 H96 119.8 . . ?
C95 C96 H96 119.8 . . ?
Cl1 C101 Cl2 110.72(11) . . ?
Cl1 C101 H10A 109.5 . . ?
Cl2 C101 H10A 109.5 . . ?
Cl1 C101 H10B 109.5 . . ?
Cl2 C101 H10B 109.5 . . ?
H10A C101 H10B 108.1 . . ?

loop_
_geom_bond_atom_site_label_1
_geom_bond_atom_site_label_2
_geom_bond_distance
_geom_bond_site_symmetry_2
_geom_bond_publ_flag
Cl1 C101 1.764(2) . ?
Cl2 C101 1.771(2) . ?
O1 C1 1.218(2) . ?
O2 C10 1.2165(19) . ?
O3 C11 1.221(2) . ?
O4 C20 1.214(2) . ?
O5 C7 1.3715(17) . ?
O5 C51 1.4008(18) . ?
N1 C1 1.400(2) . ?
N1 C20 1.404(2) . ?
N1 C31 1.493(2) . ?
N2 C11 1.397(2) . ?
N2 C10 1.398(2) . ?
N2 C41 1.4952(19) . ?
C1 C2 1.480(2) . ?
C2 C3 1.375(2) . ?
C2 C21 1.413(2) . ?
C3 C4 1.397(2) . ?
C3 H3 0.9500 . ?
C4 C5 1.398(2) . ?
C4 H4 0.9500 . ?
C5 C22 1.438(2) . ?
C5 C6 1.470(2) . ?
C6 C7 1.399(2) . ?
C6 C23 1.433(2) . ?
C7 C8 1.399(2) . ?
C8 C9 1.372(2) . ?
C8 H8 0.9500 . ?
C9 C24 1.406(2) . ?
C9 C10 1.482(2) . ?
C11 C12 1.485(2) . ?
C12 C13 1.377(2) . ?
C12 C24 1.409(2) . ?
C13 C14 1.394(2) . ?
C13 H13 0.9500 . ?
C14 C15 1.391(2) . ?
C14 H14 0.9500 . ?
C15 C23 1.430(2) . ?
C15 C16 1.464(2) . ?
C16 C17 1.393(2) . ?
C16 C22 1.425(2) . ?
C17 C18 1.390(2) . ?
C17 H17 0.9500 . ?
C18 C19 1.381(2) . ?
C18 H18 0.9500 . ?
C19 C21 1.410(2) . ?
C19 C20 1.483(2) . ?
C21 C22 1.424(2) . ?
C23 C24 1.424(2) . ?
C31 C36 1.510(3) . ?
C31 C32 1.512(3) . ?
C31 H31 1.0000 . ?
C32 C33 1.538(3) . ?
C32 H32A 0.9900 . ?
C32 H32B 0.9900 . ?
C33 C34 1.523(3) . ?
C33 H33A 0.9900 . ?
C33 H33B 0.9900 . ?
C34 C35 1.516(3) . ?
C34 H34A 0.9900 . ?
C34 H34B 0.9900 . ?
C35 C36 1.527(2) . ?
C35 H35A 0.9900 . ?
C35 H35B 0.9900 . ?
C36 H36A 0.9900 . ?
C36 H36B 0.9900 . ?
C41 C46 1.523(3) . ?
C41 C42 1.528(2) . ?
C41 H41 1.0000 . ?
C42 C43 1.534(2) . ?
C42 H42A 0.9900 . ?
C42 H42B 0.9900 . ?
C43 C44 1.522(3) . ?
C43 H43A 0.9900 . ?
C43 H43B 0.9900 . ?
C44 C45 1.527(3) . ?
C44 H44A 0.9900 . ?
C44 H44B 0.9900 . ?
C45 C46 1.536(2) . ?
C45 H45A 0.9900 . ?
C45 H45B 0.9900 . ?
C46 H46A 0.9900 . ?
C46 H46B 0.9900 . ?
C51 C52 1.395(2) . ?
C51 C56 1.396(2) . ?
C52 C53 1.397(2) . ?
C52 C58 1.531(2) . ?
C53 C54 1.389(2) . ?
C53 H53 0.9500 . ?
C54 C55 1.394(2) . ?
C54 C57 1.505(2) . ?
C55 C56 1.388(2) . ?
C55 H55 0.9500 . ?
C56 C59 1.524(2) . ?
C57 H57A 0.9800 . ?
C57 H57B 0.9800 . ?
C57 H57C 0.9800 . ?
C58 C61 1.523(2) . ?
C58 C71 1.528(2) . ?
C58 H58 1.0000 . ?
C59 C81 1.520(2) . ?
C59 C91 1.526(2) . ?
C59 H59 1.0000 . ?
C61 C62 1.387(2) . ?
C61 C66 1.392(2) . ?
C62 C63 1.392(2) . ?
C62 H62 0.9500 . ?
C63 C64 1.376(3) . ?
C63 H63 0.9500 . ?
C64 C65 1.384(3) . ?
C64 H64 0.9500 . ?
C65 C66 1.389(3) . ?
C65 H65 0.9500 . ?
C66 H66 0.9500 . ?
C71 C72 1.393(2) . ?
C71 C76 1.399(2) . ?
C72 C73 1.391(2) . ?
C72 H72 0.9500 . ?
C73 C74 1.386(3) . ?
C73 H73 0.9500 . ?
C74 C75 1.385(3) . ?
C74 H74 0.9500 . ?
C75 C76 1.395(2) . ?
C75 H75 0.9500 . ?
C76 H76 0.9500 . ?
C81 C86 1.393(2) . ?
C81 C82 1.394(2) . ?
C82 C83 1.378(2) . ?
C82 H82 0.9500 . ?
C83 C84 1.388(3) . ?
C83 H83 0.9500 . ?
C84 C85 1.393(3) . ?
C84 H84 0.9500 . ?
C85 C86 1.388(2) . ?
C85 H85 0.9500 . ?
C86 H86 0.9500 . ?
C91 C96 1.388(2) . ?
C91 C92 1.391(2) . ?
C92 C93 1.386(2) . ?
C92 H92 0.9500 . ?
C93 C94 1.385(3) . ?
C93 H93 0.9500 . ?
C94 C95 1.377(3) . ?
C94 H94 0.9500 . ?
C95 C96 1.395(2) . ?
C95 H95 0.9500 . ?
C96 H96 0.9500 . ?
C101 H10A 0.9900 . ?
C101 H10B 0.9900 . ?

loop_
_geom_torsion_atom_site_label_1
_geom_torsion_atom_site_label_2
_geom_torsion_atom_site_label_3
_geom_torsion_atom_site_label_4
_geom_torsion
_geom_torsion_site_symmetry_1
_geom_torsion_site_symmetry_2
_geom_torsion_site_symmetry_3
_geom_torsion_site_symmetry_4
_geom_torsion_publ_flag
C20 N1 C1 O1 -174.02(16) . . . . ?
C31 N1 C1 O1 2.8(2) . . . . ?
C20 N1 C1 C2 6.6(2) . . . . ?
C31 N1 C1 C2 -176.56(14) . . . . ?
O1 C1 C2 C3 1.0(2) . . . . ?
N1 C1 C2 C3 -179.64(15) . . . . ?
O1 C1 C2 C21 -179.62(15) . . . . ?
N1 C1 C2 C21 -0.2(2) . . . . ?
C21 C2 C3 C4 3.8(2) . . . . ?
C1 C2 C3 C4 -176.83(15) . . . . ?
C2 C3 C4 C5 0.5(3) . . . . ?
C3 C4 C5 C22 -5.4(2) . . . . ?
C3 C4 C5 C6 176.98(15) . . . . ?
C4 C5 C6 C7 -12.9(2) . . . . ?
C22 C5 C6 C7 169.50(14) . . . . ?
C4 C5 C6 C23 169.94(15) . . . . ?
C22 C5 C6 C23 -7.7(2) . . . . ?
C51 O5 C7 C8 29.0(2) . . . . ?
C51 O5 C7 C6 -151.17(14) . . . . ?
C23 C6 C7 O5 176.22(13) . . . . ?
C5 C6 C7 O5 -1.0(2) . . . . ?
C23 C6 C7 C8 -3.9(2) . . . . ?
C5 C6 C7 C8 178.83(14) . . . . ?
O5 C7 C8 C9 -178.96(13) . . . . ?
C6 C7 C8 C9 1.2(2) . . . . ?
C7 C8 C9 C24 1.1(2) . . . . ?
C7 C8 C9 C10 178.25(14) . . . . ?
C11 N2 C10 O2 -175.49(15) . . . . ?
C41 N2 C10 O2 2.0(2) . . . . ?
C11 N2 C10 C9 4.3(2) . . . . ?
C41 N2 C10 C9 -178.23(14) . . . . ?
C8 C9 C10 O2 -0.5(2) . . . . ?
C24 C9 C10 O2 176.62(15) . . . . ?
C8 C9 C10 N2 179.75(14) . . . . ?
C24 C9 C10 N2 -3.1(2) . . . . ?
C10 N2 C11 O3 176.52(16) . . . . ?
C41 N2 C11 O3 -1.0(2) . . . . ?
C10 N2 C11 C12 -2.7(2) . . . . ?
C41 N2 C11 C12 179.73(14) . . . . ?
O3 C11 C12 C13 -1.0(3) . . . . ?
N2 C11 C12 C13 178.25(15) . . . . ?
O3 C11 C12 C24 -179.34(15) . . . . ?
N2 C11 C12 C24 -0.1(2) . . . . ?
C24 C12 C13 C14 1.3(3) . . . . ?
C11 C12 C13 C14 -176.99(16) . . . . ?
C12 C13 C14 C15 -1.3(3) . . . . ?
C13 C14 C15 C23 -0.8(3) . . . . ?
C13 C14 C15 C16 178.78(16) . . . . ?
C14 C15 C16 C17 -0.7(2) . . . . ?
C23 C15 C16 C17 178.86(14) . . . . ?
C14 C15 C16 C22 177.87(15) . . . . ?
C23 C15 C16 C22 -2.5(2) . . . . ?
C22 C16 C17 C18 1.2(2) . . . . ?
C15 C16 C17 C18 179.78(15) . . . . ?
C16 C17 C18 C19 -0.6(3) . . . . ?
C17 C18 C19 C21 -1.1(2) . . . . ?
C17 C18 C19 C20 179.54(15) . . . . ?
C1 N1 C20 O4 172.78(16) . . . . ?
C31 N1 C20 O4 -4.0(2) . . . . ?
C1 N1 C20 C19 -7.3(2) . . . . ?
C31 N1 C20 C19 175.94(14) . . . . ?
C18 C19 C20 O4 1.0(3) . . . . ?
C21 C19 C20 O4 -178.35(16) . . . . ?
C18 C19 C20 N1 -178.88(15) . . . . ?
C21 C19 C20 N1 1.8(2) . . . . ?
C18 C19 C21 C2 -175.22(15) . . . . ?
C20 C19 C21 C2 4.1(2) . . . . ?
C18 C19 C21 C22 2.2(2) . . . . ?
C20 C19 C21 C22 -178.48(14) . . . . ?
C3 C2 C21 C19 174.49(15) . . . . ?
C1 C2 C21 C19 -4.9(2) . . . . ?
C3 C2 C21 C22 -2.9(2) . . . . ?
C1 C2 C21 C22 177.69(14) . . . . ?
C19 C21 C22 C16 -1.6(2) . . . . ?
C2 C21 C22 C16 175.80(14) . . . . ?
C19 C21 C22 C5 -179.40(14) . . . . ?
C2 C21 C22 C5 -2.0(2) . . . . ?
C17 C16 C22 C21 -0.1(2) . . . . ?
C15 C16 C22 C21 -178.74(13) . . . . ?
C17 C16 C22 C5 177.69(14) . . . . ?
C15 C16 C22 C5 -1.0(2) . . . . ?
C4 C5 C22 C21 6.1(2) . . . . ?
C6 C5 C22 C21 -176.18(13) . . . . ?
C4 C5 C22 C16 -171.70(14) . . . . ?
C6 C5 C22 C16 6.0(2) . . . . ?
C14 C15 C23 C24 2.9(2) . . . . ?
C16 C15 C23 C24 -176.74(13) . . . . ?
C14 C15 C23 C6 -179.62(15) . . . . ?
C16 C15 C23 C6 0.8(2) . . . . ?
C7 C6 C23 C24 4.5(2) . . . . ?
C5 C6 C23 C24 -178.16(13) . . . . ?
C7 C6 C23 C15 -173.00(14) . . . . ?
C5 C6 C23 C15 4.4(2) . . . . ?
C8 C9 C24 C12 177.61(14) . . . . ?
C10 C9 C24 C12 0.5(2) . . . . ?
C8 C9 C24 C23 -0.5(2) . . . . ?
C10 C9 C24 C23 -177.52(14) . . . . ?
C13 C12 C24 C9 -177.25(15) . . . . ?
C11 C12 C24 C9 1.1(2) . . . . ?
C13 C12 C24 C23 0.8(2) . . . . ?
C11 C12 C24 C23 179.11(14) . . . . ?
C15 C23 C24 C9 175.13(14) . . . . ?
C6 C23 C24 C9 -2.4(2) . . . . ?
C15 C23 C24 C12 -2.9(2) . . . . ?
C6 C23 C24 C12 179.56(14) . . . . ?
C1 N1 C31 C36 -105.76(18) . . . . ?
C20 N1 C31 C36 71.2(2) . . . . ?
C1 N1 C31 C32 123.05(17) . . . . ?
C20 N1 C31 C32 -60.0(2) . . . . ?
N1 C31 C32 C33 -173.00(16) . . . . ?
C36 C31 C32 C33 56.3(2) . . . . ?
C31 C32 C33 C34 -55.9(2) . . . . ?
C32 C33 C34 C35 56.4(2) . . . . ?
C33 C34 C35 C36 -54.5(2) . . . . ?
N1 C31 C36 C35 174.60(15) . . . . ?
C32 C31 C36 C35 -54.7(2) . . . . ?
C34 C35 C36 C31 52.4(2) . . . . ?
C11 N2 C41 C46 -121.98(16) . . . . ?
C10 N2 C41 C46 60.39(19) . . . . ?
C11 N2 C41 C42 110.27(17) . . . . ?
C10 N2 C41 C42 -67.36(19) . . . . ?
N2 C41 C42 C43 -176.71(14) . . . . ?
C46 C41 C42 C43 55.47(19) . . . . ?
C41 C42 C43 C44 -54.1(2) . . . . ?
C42 C43 C44 C45 55.9(2) . . . . ?
C43 C44 C45 C46 -57.0(2) . . . . ?
N2 C41 C46 C45 174.79(13) . . . . ?
C42 C41 C46 C45 -57.54(18) . . . . ?
C44 C45 C46 C41 57.3(2) . . . . ?
C7 O5 C51 C52 71.02(18) . . . . ?
C7 O5 C51 C56 -116.72(15) . . . . ?
C56 C51 C52 C53 0.8(2) . . . . ?
O5 C51 C52 C53 172.55(12) . . . . ?
C56 C51 C52 C58 -177.57(13) . . . . ?
O5 C51 C52 C58 -5.8(2) . . . . ?
C51 C52 C53 C54 -0.9(2) . . . . ?
C58 C52 C53 C54 177.43(14) . . . . ?
C52 C53 C54 C55 0.5(2) . . . . ?
C52 C53 C54 C57 -178.47(14) . . . . ?
C53 C54 C55 C56 0.1(2) . . . . ?
C57 C54 C55 C56 179.04(14) . . . . ?
C54 C55 C56 C51 -0.1(2) . . . . ?
C54 C55 C56 C59 -177.27(13) . . . . ?
C52 C51 C56 C55 -0.3(2) . . . . ?
O5 C51 C56 C55 -172.37(12) . . . . ?
C52 C51 C56 C59 176.96(13) . . . . ?
O5 C51 C56 C59 4.89(19) . . . . ?
C51 C52 C58 C61 141.69(14) . . . . ?
C53 C52 C58 C61 -36.60(19) . . . . ?
C51 C52 C58 C71 -90.72(16) . . . . ?
C53 C52 C58 C71 90.99(17) . . . . ?
C55 C56 C59 C81 -20.1(2) . . . . ?
C51 C56 C59 C81 162.78(13) . . . . ?
C55 C56 C59 C91 107.13(16) . . . . ?
C51 C56 C59 C91 -69.96(17) . . . . ?
C71 C58 C61 C62 -42.6(2) . . . . ?
C52 C58 C61 C62 85.64(17) . . . . ?
C71 C58 C61 C66 138.76(15) . . . . ?
C52 C58 C61 C66 -93.02(17) . . . . ?
C66 C61 C62 C63 0.5(2) . . . . ?
C58 C61 C62 C63 -178.16(14) . . . . ?
C61 C62 C63 C64 -0.5(2) . . . . ?
C62 C63 C64 C65 0.1(3) . . . . ?
C63 C64 C65 C66 0.3(3) . . . . ?
C64 C65 C66 C61 -0.3(3) . . . . ?
C62 C61 C66 C65 -0.1(2) . . . . ?
C58 C61 C66 C65 178.61(14) . . . . ?
C61 C58 C71 C72 94.39(18) . . . . ?
C52 C58 C71 C72 -33.1(2) . . . . ?
C61 C58 C71 C76 -85.87(17) . . . . ?
C52 C58 C71 C76 146.68(14) . . . . ?
C76 C71 C72 C73 -1.5(2) . . . . ?
C58 C71 C72 C73 178.24(15) . . . . ?
C71 C72 C73 C74 -0.5(3) . . . . ?
C72 C73 C74 C75 2.0(3) . . . . ?
C73 C74 C75 C76 -1.5(3) . . . . ?
C74 C75 C76 C71 -0.5(3) . . . . ?
C72 C71 C76 C75 2.0(2) . . . . ?
C58 C71 C76 C75 -177.75(15) . . . . ?
C56 C59 C81 C86 88.26(17) . . . . ?
C91 C59 C81 C86 -38.8(2) . . . . ?
C56 C59 C81 C82 -88.58(17) . . . . ?
C91 C59 C81 C82 144.36(14) . . . . ?
C86 C81 C82 C83 -1.7(2) . . . . ?
C59 C81 C82 C83 175.21(15) . . . . ?
C81 C82 C83 C84 0.7(2) . . . . ?
C82 C83 C84 C85 0.4(3) . . . . ?
C83 C84 C85 C86 -0.4(3) . . . . ?
C84 C85 C86 C81 -0.7(3) . . . . ?
C82 C81 C86 C85 1.7(2) . . . . ?
C59 C81 C86 C85 -175.14(15) . . . . ?
C81 C59 C91 C96 112.63(16) . . . . ?
C56 C59 C91 C96 -14.3(2) . . . . ?
C81 C59 C91 C92 -67.24(18) . . . . ?
C56 C59 C91 C92 165.81(14) . . . . ?
C96 C91 C92 C93 0.6(2) . . . . ?
C59 C91 C92 C93 -179.47(15) . . . . ?
C91 C92 C93 C94 -0.8(3) . . . . ?
C92 C93 C94 C95 0.4(3) . . . . ?
C93 C94 C95 C96 0.3(3) . . . . ?
C92 C91 C96 C95 0.0(2) . . . . ?
C59 C91 C96 C95 -179.87(14) . . . . ?
C94 C95 C96 C91 -0.5(2) . . . . ?
